data_4116982
loop_
_publ_author_name
'Frank Osterloh'
'Wolfgang Saak'
'Siegfried Pohl'

_publ_contact_author
;
   W.Saak
   Universitaet Oldenburg
   FB 9 Anorganische Chemie
   Carl-von-Ossietzkystr. 9-11
   Postfach 2503
   D-26111 Oldenburg
   Germany
;
_publ_contact_author_fax '+49 441 7983329'
_publ_contact_author_phone '+49 441 7983658 / 7983741'
_publ_section_title
;
 Unidentate and Bidentate Binding of Nickel(II) Complexes to an Fe4S4
 Cluster via Bridging Thiolates: Synthesis, Crystal Structures, and
 Electrochemical Properties of Model Compounds for the Active Sites of
 Nickel Containing CO Dehydrogenase/Acetyl-CoA Synthase
;
_journal_name_full 'Journal of the American Chemical Society'
_journal_page_first 5648
_journal_page_last 5656
_journal_paper_doi 10.1021/ja970194r
_journal_volume 119
_journal_year 1997
_chemical_formula_sum 'C47 H80 Cl6 Fe4 Ni2 S14'
_chemical_formula_weight 1647.47
_chemical_name_systematic
; 
C7H14S4=3,7-dithianonane-1,9-dithiolat
C15H23S=2,4,6-trisiopropylbenzenethiolat
;
_space_group_IT_number 14
_symmetry_cell_setting monoclinic
_symmetry_space_group_name_Hall '-P 2yn'
_symmetry_space_group_name_H-M 'P 1 21/n 1'
_atom_sites_solution_hydrogens geom
_atom_sites_solution_primary direct
_atom_sites_solution_secondary difmap
_audit_creation_method SHELXL
_cell_angle_alpha 90.00
_cell_angle_beta 93.21(2)
_cell_angle_gamma 90.00
_cell_formula_units_Z 4
_cell_length_a 18.184(2)
_cell_length_b 13.2340(10)
_cell_length_c 29.102(4)
_cell_measurement_reflns_used 48
_cell_measurement_temperature 296(2)
_cell_measurement_theta_max 17.4
_cell_measurement_theta_min 10.9
_cell_volume 6992.3(13)
_computing_cell_refinement 'STADI4 (STOE, 1995)'
_computing_data_collection 'STADI4 (STOE, 1995)'
_computing_data_reduction 'X-RED  (STOE, 1995)'
_computing_molecular_graphics 'SHELXTL-PC (Siemens, 1990)'
_computing_publication_material 'SHELXL-93 (Sheldrick, 1993)'
_computing_structure_refinement 'SHELXL-93 (Sheldrick, 1993)'
_computing_structure_solution 'SHELXTL-PC (Siemens, 1990)'
_diffrn_ambient_temperature 296(2)
_diffrn_measurement_device 'Siemens STOE AED2 4-circle-diffractometer'
_diffrn_measurement_method Omega-scan
_diffrn_radiation_monochromator graphite
_diffrn_radiation_source 'fine-focus sealed tube'
_diffrn_radiation_type MoK\a
_diffrn_radiation_wavelength 0.71073
_diffrn_reflns_av_R_equivalents 0.0431
_diffrn_reflns_av_sigmaI/netI 0.0556
_diffrn_reflns_limit_h_max 19
_diffrn_reflns_limit_h_min 0
_diffrn_reflns_limit_k_max 14
_diffrn_reflns_limit_k_min 0
_diffrn_reflns_limit_l_max 31
_diffrn_reflns_limit_l_min -31
_diffrn_reflns_number 10221
_diffrn_reflns_theta_max 22.98
_diffrn_reflns_theta_min 1.69
_diffrn_standards_decay_% 17.0
_diffrn_standards_interval_time 45
_diffrn_standards_number 3
_exptl_absorpt_coefficient_mu 2.014
_exptl_absorpt_correction_T_max 0.9969
_exptl_absorpt_correction_T_min 0.6630
_exptl_absorpt_correction_type psi-scan
_exptl_crystal_colour schwarz
_exptl_crystal_density_diffrn 1.565
_exptl_crystal_F_000 3392
_exptl_crystal_size_max 0.80
_exptl_crystal_size_mid 0.48
_exptl_crystal_size_min 0.17
_refine_diff_density_max 0.854
_refine_diff_density_min -1.032
_refine_diff_density_rms 0.112
_refine_ls_extinction_method none
_refine_ls_goodness_of_fit_all 1.280
_refine_ls_goodness_of_fit_obs 1.315
_refine_ls_matrix_type full
_refine_ls_number_parameters 619
_refine_ls_number_reflns 9687
_refine_ls_number_restraints 42
_refine_ls_restrained_S_all 1.291
_refine_ls_restrained_S_obs 1.311
_refine_ls_R_factor_all 0.1229
_refine_ls_R_factor_obs 0.0971
_refine_ls_shift/esd_max 0.237
_refine_ls_shift/esd_mean 0.006
_refine_ls_structure_factor_coef Fsqd
_refine_ls_weighting_details 'w=1/[\s^2^(Fo^2^)+(0.0602P)^2^+45.7296P] where P=(Fo^2^+2Fc^2^)/3'
_refine_ls_weighting_scheme calc
_refine_ls_wR_factor_all 0.2110
_refine_ls_wR_factor_obs 0.1914
_reflns_number_observed 7797
_reflns_number_total 9709
_reflns_observed_criterion >2sigma(I)
_cod_data_source_file ja970194r_1.cif
_cod_data_source_block compound"6"
_cod_depositor_comments
;
The following automatic conversions were performed:

'_refine_ls_weighting_scheme' value 'calc
w=1/[\s^2^(Fo^2^)+(0.0602P)^2^+45.7296P] where P=(Fo^2^+2Fc^2^)/3'
was changed to 'calc'. New tag '_refine_ls_weighting_details' was
created. The value of the new tag was set to
'w=1/[\s^2^(Fo^2^)+(0.0602P)^2^+45.7296P] where P=(Fo^2^+2Fc^2^)/3'.

Automatic conversion script
Id: cif_fix_values 3143 2015-03-26 13:38:13Z robertas 
;
_cod_database_code 4116982

loop_
_symmetry_equiv_pos_as_xyz
'x, y, z'
'-x+1/2, y+1/2, -z+1/2'
'-x, -y, -z'
'x-1/2, -y-1/2, z-1/2'

loop_
_atom_site_aniso_label
_atom_site_aniso_U_11
_atom_site_aniso_U_22
_atom_site_aniso_U_33
_atom_site_aniso_U_23
_atom_site_aniso_U_13
_atom_site_aniso_U_12
Ni1 0.0429(8) 0.0384(8) 0.0471(8) 0.0053(7) 0.0000(6) 0.0008(6)
Ni2 0.0485(9) 0.0377(8) 0.0642(10) -0.0039(7) -0.0038(7) -0.0011(7)
Fe1 0.0445(9) 0.0421(9) 0.0433(9) 0.0030(7) 0.0015(7) 0.0015(7)
Fe2 0.0451(9) 0.0389(9) 0.0477(9) 0.0005(7) -0.0010(7) -0.0049(7)
Fe3 0.0415(9) 0.0398(9) 0.0461(9) 0.0026(7) 0.0062(7) 0.0008(7)
Fe4 0.0439(9) 0.0374(9) 0.0444(9) -0.0014(7) 0.0027(7) -0.0004(7)
S1 0.050(2) 0.050(2) 0.041(2) -0.0040(13) -0.0003(13) 0.0033(14)
S2 0.043(2) 0.046(2) 0.051(2) 0.0047(14) 0.0049(13) -0.0024(13)
S3 0.045(2) 0.0342(15) 0.055(2) 0.0008(13) 0.0042(13) 0.0003(12)
S4 0.042(2) 0.0363(15) 0.047(2) 0.0010(12) -0.0025(12) 0.0024(12)
S5 0.057(2) 0.059(2) 0.066(2) 0.011(2) 0.009(2) -0.010(2)
S6 0.075(2) 0.040(2) 0.056(2) 0.0001(14) 0.005(2) 0.012(2)
S7 0.073(2) 0.059(2) 0.059(2) 0.015(2) 0.007(2) -0.009(2)
S8 0.060(2) 0.043(2) 0.057(2) -0.0006(14) -0.0078(15) 0.0017(15)
S9 0.046(2) 0.041(2) 0.079(2) -0.002(2) -0.0011(15) -0.0108(14)
S10 0.092(3) 0.049(2) 0.063(2) 0.012(2) -0.007(2) -0.003(2)
S11 0.055(2) 0.050(2) 0.120(3) -0.003(2) -0.011(2) 0.011(2)
S12 0.067(2) 0.061(2) 0.067(2) -0.014(2) 0.007(2) -0.012(2)
S13 0.040(2) 0.045(2) 0.065(2) 0.0087(14) 0.0105(14) 0.0031(13)
S14 0.059(2) 0.053(2) 0.046(2) -0.0025(14) -0.0031(14) 0.0046(15)
C3 0.093(11) 0.044(8) 0.107(12) -0.028(8) -0.020(9) 0.011(8)
C4 0.076(10) 0.027(7) 0.148(15) -0.005(8) 0.014(10) -0.005(7)
C5 0.076(9) 0.049(8) 0.096(11) 0.009(7) 0.023(8) -0.006(7)
C6 0.073(9) 0.083(11) 0.084(10) -0.019(8) 0.039(8) -0.002(8)
C7 0.113(12) 0.066(9) 0.067(9) 0.009(8) 0.021(8) 0.017(9)
C8 0.071(9) 0.067(9) 0.101(12) 0.022(8) 0.022(8) -0.009(8)
C9 0.108(12) 0.054(8) 0.059(8) 0.009(7) 0.031(8) 0.013(8)
C10 0.132(15) 0.064(9) 0.055(8) -0.001(7) -0.025(9) -0.020(9)
C11 0.097(13) 0.090(12) 0.113(15) 0.010(11) -0.054(11) -0.016(10)
C12 0.065(10) 0.072(10) 0.138(16) 0.008(10) -0.035(10) -0.004(8)
C13 0.061(9) 0.069(10) 0.148(15) -0.019(10) 0.020(10) 0.023(8)
C14 0.060(9) 0.081(10) 0.088(10) -0.023(8) 0.021(7) -0.001(8)
C15 0.040(6) 0.048(7) 0.054(7) 0.001(6) 0.013(5) 0.004(5)
C16 0.044(7) 0.043(7) 0.079(9) 0.012(7) 0.006(6) 0.000(6)
C17 0.065(9) 0.044(8) 0.097(11) 0.002(8) 0.013(8) -0.004(6)
C18 0.068(9) 0.061(9) 0.077(10) 0.023(8) 0.006(7) 0.001(7)
C19 0.069(9) 0.089(11) 0.045(7) 0.010(7) 0.016(6) 0.017(8)
C20 0.066(8) 0.047(7) 0.069(9) -0.006(7) 0.025(7) 0.002(6)
C21 0.063(9) 0.051(8) 0.093(11) -0.002(7) -0.010(8) -0.009(7)
C22 0.071(10) 0.104(12) 0.087(11) -0.006(9) 0.015(8) -0.039(9)
C23 0.059(9) 0.064(10) 0.172(17) -0.037(10) 0.016(10) -0.010(8)
C24A 0.113(13) 0.110(14) 0.094(12) 0.053(11) 0.025(10) 0.008(11)
C24B 0.113(13) 0.110(14) 0.094(12) 0.053(11) 0.025(10) 0.008(11)
C27 0.106(12) 0.069(9) 0.049(8) -0.012(7) 0.013(8) -0.004(8)
C28 0.101(13) 0.095(13) 0.124(15) -0.035(11) 0.012(11) 0.023(11)
C29 0.110(13) 0.095(13) 0.107(13) -0.035(11) 0.009(11) -0.010(11)
C30 0.065(8) 0.040(7) 0.047(7) -0.001(5) -0.005(6) 0.002(6)
C31 0.073(9) 0.065(9) 0.039(7) -0.005(6) 0.003(6) 0.000(7)
C32 0.087(10) 0.075(10) 0.056(8) -0.017(7) 0.014(7) 0.008(8)
C33 0.088(11) 0.071(11) 0.087(11) -0.010(8) 0.019(9) 0.036(9)
C34 0.122(14) 0.051(9) 0.079(10) -0.005(7) 0.012(10) 0.014(9)
C35 0.095(11) 0.065(9) 0.052(8) 0.002(7) 0.020(7) 0.005(8)
C36 0.067(9) 0.070(9) 0.063(8) -0.015(7) 0.013(7) 0.002(7)
C37 0.139(15) 0.058(9) 0.075(10) 0.012(8) 0.008(10) -0.009(9)
C38 0.088(11) 0.085(11) 0.108(13) -0.017(10) 0.016(9) -0.014(9)
C42A 0.124(14) 0.050(8) 0.087(11) 0.004(8) 0.016(10) -0.001(9)
C42B 0.124(14) 0.050(8) 0.087(11) 0.004(8) 0.016(10) -0.001(9)

loop_
_atom_site_label
_atom_site_type_symbol
_atom_site_fract_x
_atom_site_fract_y
_atom_site_fract_z
_atom_site_U_iso_or_equiv
_atom_site_thermal_displace_type
_atom_site_occupancy
_atom_site_calc_flag
_atom_site_refinement_flags
_atom_site_disorder_group
Ni1 Ni 0.79440(7) 0.76156(10) 0.22477(5) 0.0429(4) Uani 1 d . .
Ni2 Ni 1.02129(8) 0.20583(11) 0.33434(5) 0.0504(4) Uani 1 d . .
Fe1 Fe 0.86658(8) 0.57142(12) 0.25964(5) 0.0434(4) Uani 1 d . .
Fe2 Fe 0.94776(8) 0.38344(12) 0.28974(5) 0.0441(4) Uani 1 d . .
Fe3 Fe 1.02251(8) 0.55376(11) 0.25923(5) 0.0423(4) Uani 1 d . .
Fe4 Fe 0.95418(8) 0.56415(11) 0.34120(5) 0.0419(4) Uani 1 d . .
S1 S 0.9402(2) 0.4575(2) 0.21794(9) 0.0473(7) Uani 1 d . .
S2 S 0.85249(15) 0.4739(2) 0.32365(10) 0.0465(7) Uani 1 d . .
S3 S 0.9534(2) 0.6859(2) 0.28488(10) 0.0448(7) Uani 1 d . .
S4 S 1.04939(15) 0.4582(2) 0.32403(9) 0.0419(6) Uani 1 d . .
S5 S 0.7477(2) 0.6766(3) 0.27953(11) 0.0601(8) Uani 1 d . .
S6 S 0.7863(2) 0.8995(2) 0.26398(11) 0.0571(8) Uani 1 d . .
S7 S 0.8490(2) 0.8313(3) 0.16807(11) 0.0636(9) Uani 1 d . .
S8 S 0.7938(2) 0.6177(2) 0.18895(11) 0.0539(8) Uani 1 d . .
S9 S 0.9039(2) 0.2263(2) 0.32195(12) 0.0558(8) Uani 1 d . .
S10 S 1.0118(2) 0.2124(3) 0.40850(12) 0.0686(10) Uani 1 d . .
S11 S 1.1371(2) 0.1650(3) 0.34068(15) 0.0756(11) Uani 1 d . .
S12 S 1.0243(2) 0.2187(3) 0.26035(12) 0.0648(9) Uani 1 d . .
S13 S 1.1335(2) 0.6052(2) 0.23480(11) 0.0499(7) Uani 1 d . .
S14 S 0.9830(2) 0.5993(2) 0.41630(10) 0.0531(8) Uani 1 d . .
C1A C 0.7807(14) 0.7529(17) 0.3306(8) 0.041(6) Uiso 0.50 d P 1
H1A1 H 0.7612(14) 0.7263(17) 0.3585(8) 0.049 Uiso 0.50 calc PR 1
H1A2 H 0.8341(14) 0.7525(17) 0.3340(8) 0.049 Uiso 0.50 calc PR 1
C2A C 0.7527(16) 0.8569(20) 0.3212(9) 0.057(7) Uiso 0.50 d P 1
H2A1 H 0.7707(16) 0.9024(20) 0.3454(9) 0.068 Uiso 0.50 calc PR 1
H2A2 H 0.6993(16) 0.8573(20) 0.3201(9) 0.068 Uiso 0.50 calc PR 1
C1B C 0.7472(24) 0.7636(32) 0.3246(14) 0.108(14) Uiso 0.50 d P 2
H1B1 H 0.6970(24) 0.7874(32) 0.3266(14) 0.130 Uiso 0.50 calc PR 2
H1B2 H 0.7602(24) 0.7277(32) 0.3529(14) 0.130 Uiso 0.50 calc PR 2
C2B C 0.7955(20) 0.8533(26) 0.3229(11) 0.087(10) Uiso 0.50 d P 2
H2B1 H 0.8462(20) 0.8351(26) 0.3311(11) 0.105 Uiso 0.50 calc PR 2
H2B2 H 0.7802(20) 0.9048(26) 0.3441(11) 0.105 Uiso 0.50 calc PR 2
C3 C 0.8767(8) 0.9562(10) 0.2691(5) 0.082(5) Uani 1 d . .
H3A H 0.8753(8) 1.0149(10) 0.2890(5) 0.099 Uiso 1 calc R .
H3B H 0.9112(8) 0.9082(10) 0.2833(5) 0.099 Uiso 1 calc R .
C4 C 0.9032(8) 0.9876(9) 0.2235(6) 0.083(5) Uani 1 d . .
H4A H 0.8646(8) 1.0262(9) 0.2073(6) 0.100 Uiso 1 calc R .
H4B H 0.9452(8) 1.0321(9) 0.2289(6) 0.100 Uiso 1 calc R .
C5 C 0.9251(7) 0.9029(10) 0.1932(5) 0.073(4) Uani 1 d . .
H5A H 0.9574(7) 0.8575(10) 0.2110(5) 0.088 Uiso 1 calc R .
H5B H 0.9530(7) 0.9305(10) 0.1686(5) 0.088 Uiso 1 calc R .
C6 C 0.8995(8) 0.7194(11) 0.1482(5) 0.079(4) Uani 1 d . .
H6A H 0.9217(8) 0.7353(11) 0.1195(5) 0.095 Uiso 1 calc R .
H6B H 0.9387(8) 0.7023(11) 0.1708(5) 0.095 Uiso 1 calc R .
C7 C 0.8513(9) 0.6352(11) 0.1415(5) 0.081(4) Uani 1 d . .
H7A H 0.8804(9) 0.5746(11) 0.1375(5) 0.097 Uiso 1 calc R .
H7B H 0.8205(9) 0.6453(11) 0.1135(5) 0.097 Uiso 1 calc R .
C8 C 0.8706(8) 0.2450(11) 0.3790(5) 0.079(4) Uani 1 d . .
H8A H 0.8286(8) 0.2903(11) 0.3770(5) 0.095 Uiso 1 calc R .
H8B H 0.8545(8) 0.1808(11) 0.3910(5) 0.095 Uiso 1 calc R .
C9 C 0.9296(8) 0.2887(10) 0.4113(4) 0.073(4) Uani 1 d . .
H9A H 0.9133(8) 0.2889(10) 0.4425(4) 0.087 Uiso 1 calc R .
H9B H 0.9400(8) 0.3578(10) 0.4026(4) 0.087 Uiso 1 calc R .
C10 C 1.0813(9) 0.3004(11) 0.4306(5) 0.085(5) Uani 1 d . .
H10A H 1.0733(9) 0.3654(11) 0.4158(5) 0.102 Uiso 1 calc R .
H10B H 1.0763(9) 0.3095(11) 0.4634(5) 0.102 Uiso 1 calc R .
C11 C 1.1608(9) 0.2637(13) 0.4225(6) 0.102(6) Uani 1 d . .
H11A H 1.1952(9) 0.3056(13) 0.4406(6) 0.122 Uiso 1 calc R .
H11B H 1.1661(9) 0.1951(13) 0.4340(6) 0.122 Uiso 1 calc R .
C12 C 1.1823(8) 0.2652(12) 0.3740(6) 0.093(5) Uani 1 d . .
H12A H 1.2353(8) 0.2573(12) 0.3733(6) 0.112 Uiso 1 calc R .
H12B H 1.1692(8) 0.3300(12) 0.3602(6) 0.112 Uiso 1 calc R .
C13 C 1.1681(8) 0.1840(11) 0.2837(6) 0.092(5) Uani 1 d . .
H13A H 1.2178(8) 0.2110(11) 0.2860(6) 0.111 Uiso 1 calc R .
H13B H 1.1696(8) 0.1194(11) 0.2680(6) 0.111 Uiso 1 calc R .
C14 C 1.1196(7) 0.2544(11) 0.2561(5) 0.076(4) Uani 1 d . .
H14A H 1.1321(7) 0.2524(11) 0.2241(5) 0.091 Uiso 1 calc R .
H14B H 1.1270(7) 0.3229(11) 0.2672(5) 0.091 Uiso 1 calc R .
C15 C 1.1171(6) 0.6927(8) 0.1891(4) 0.047(3) Uani 1 d . .
C16 C 1.1266(6) 0.7961(9) 0.1960(4) 0.055(3) Uani 1 d . .
C17 C 1.1140(7) 0.8614(10) 0.1590(5) 0.068(4) Uani 1 d . .
H17 H 1.1194(7) 0.9305(10) 0.1640(5) 0.082 Uiso 1 calc R .
C18 C 1.0939(7) 0.8284(10) 0.1156(5) 0.069(4) Uani 1 d D .
C19 C 1.0869(7) 0.7270(11) 0.1079(4) 0.067(4) Uani 1 d . .
H19 H 1.0743(7) 0.7036(11) 0.0784(4) 0.080 Uiso 1 calc R .
C20 C 1.0985(7) 0.6575(9) 0.1441(4) 0.060(3) Uani 1 d . .
C21 C 1.1549(7) 0.8421(10) 0.2422(5) 0.070(4) Uani 1 d . .
H21 H 1.1750(7) 0.7864(10) 0.2612(5) 0.084 Uiso 1 calc R .
C22 C 1.0955(8) 0.8920(12) 0.2688(5) 0.087(5) Uani 1 d . .
H22A H 1.1169(8) 0.9181(12) 0.2973(5) 0.131 Uiso 1 calc R .
H22B H 1.0584(8) 0.8432(12) 0.2751(5) 0.131 Uiso 1 calc R .
H22C H 1.0738(8) 0.9463(12) 0.2510(5) 0.131 Uiso 1 calc R .
C23 C 1.2172(7) 0.9187(11) 0.2374(6) 0.098(6) Uani 1 d . .
H23A H 1.2555(7) 0.8886(11) 0.2207(6) 0.147 Uiso 1 calc R .
H23B H 1.2367(7) 0.9382(11) 0.2675(6) 0.147 Uiso 1 calc R .
H23C H 1.1984(7) 0.9772(11) 0.2212(6) 0.147 Uiso 1 calc R .
C24A C 1.0808(6) 0.9064(11) 0.0767(4) 0.105(6) Uani 0.50 d PD 1
H24A H 1.0897(6) 0.9750(11) 0.0883(4) 0.126 Uiso 0.50 calc PR 1
C25A C 1.0005(6) 0.8949(32) 0.0577(10) 0.111(13) Uiso 0.50 d PD 1
H25A H 0.9678(6) 0.9097(32) 0.0816(10) 0.167 Uiso 0.50 calc PR 1
H25B H 0.9924(6) 0.8270(32) 0.0471(10) 0.167 Uiso 0.50 calc PR 1
H25C H 0.9912(6) 0.9410(32) 0.0326(10) 0.167 Uiso 0.50 calc PR 1
C26A C 1.1332(11) 0.8815(29) 0.0384(8) 0.081(9) Uiso 0.50 d PD 1
H26A H 1.1258(11) 0.9293(29) 0.0138(8) 0.122 Uiso 0.50 calc PR 1
H26B H 1.1232(11) 0.8146(29) 0.0270(8) 0.122 Uiso 0.50 calc PR 1
H26C H 1.1832(11) 0.8853(29) 0.0506(8) 0.122 Uiso 0.50 calc PR 1
C24B C 1.0808(6) 0.9064(11) 0.0767(4) 0.105(6) Uani 0.50 d PD 2
H24B H 1.0972(8) 0.9649(27) 0.0952(12) 0.126 Uiso 0.50 calc PR 2
C25B C 1.0023(8) 0.9461(27) 0.0654(12) 0.106(13) Uiso 0.50 d PD 2
H25D H 1.0029(8) 0.9934(27) 0.0404(12) 0.159 Uiso 0.50 calc PR 2
H25E H 0.9845(8) 0.9791(27) 0.0920(12) 0.159 Uiso 0.50 calc PR 2
H25F H 0.9704(8) 0.8906(27) 0.0568(12) 0.159 Uiso 0.50 calc PR 2
C26B C 1.1292(18) 0.9293(46) 0.0362(11) 0.207(33) Uiso 0.50 d PD 2
H26D H 1.1779(18) 0.9036(46) 0.0429(11) 0.310 Uiso 0.50 calc PR 2
H26E H 1.1315(18) 1.0011(46) 0.0315(11) 0.310 Uiso 0.50 calc PR 2
H26F H 1.1083(18) 0.8977(46) 0.0088(11) 0.310 Uiso 0.50 calc PR 2
C27 C 1.0936(8) 0.5455(11) 0.1335(4) 0.075(4) Uani 1 d . .
H27 H 1.0767(8) 0.5120(11) 0.1610(4) 0.089 Uiso 1 calc R .
C28 C 1.1698(9) 0.5027(13) 0.1252(6) 0.106(6) Uani 1 d . .
H28A H 1.1658(9) 0.4318(13) 0.1185(6) 0.159 Uiso 1 calc R .
H28B H 1.2018(9) 0.5124(13) 0.1522(6) 0.159 Uiso 1 calc R .
H28C H 1.1898(9) 0.5369(13) 0.0996(6) 0.159 Uiso 1 calc R .
C29 C 1.0389(9) 0.5168(13) 0.0931(6) 0.104(6) Uani 1 d . .
H29A H 1.0394(9) 0.4449(13) 0.0887(6) 0.156 Uiso 1 calc R .
H29B H 1.0529(9) 0.5498(13) 0.0655(6) 0.156 Uiso 1 calc R .
H29C H 0.9902(9) 0.5379(13) 0.0999(6) 0.156 Uiso 1 calc R .
C30 C 0.9124(7) 0.6843(8) 0.4313(4) 0.051(3) Uani 1 d . .
C31 C 0.8433(7) 0.6515(10) 0.4433(4) 0.059(3) Uani 1 d . .
C32 C 0.7907(8) 0.7219(11) 0.4560(4) 0.072(4) Uani 1 d . .
H32 H 0.7446(8) 0.6987(11) 0.4635(4) 0.087 Uiso 1 calc R .
C33 C 0.8044(8) 0.8231(12) 0.4575(5) 0.081(4) Uani 1 d D .
C34 C 0.8734(10) 0.8538(11) 0.4455(5) 0.084(5) Uani 1 d . .
H34 H 0.8842(10) 0.9225(11) 0.4468(5) 0.100 Uiso 1 calc R .
C35 C 0.9269(6) 0.7891(10) 0.4317(4) 0.070(4) Uani 1 d D .
C36 C 0.8262(7) 0.5378(10) 0.4451(4) 0.067(4) Uani 1 d . .
H36 H 0.8578(7) 0.5046(10) 0.4234(4) 0.080 Uiso 1 calc R .
C37 C 0.8464(10) 0.4948(11) 0.4920(5) 0.091(5) Uani 1 d . .
H37A H 0.8967(10) 0.5114(11) 0.5007(5) 0.136 Uiso 1 calc R .
H37B H 0.8408(10) 0.4227(11) 0.4912(5) 0.136 Uiso 1 calc R .
H37C H 0.8147(10) 0.5228(11) 0.5140(5) 0.136 Uiso 1 calc R .
C38 C 0.7460(8) 0.5121(12) 0.4296(6) 0.093(5) Uani 1 d . .
H38A H 0.7344(8) 0.5408(12) 0.3998(6) 0.140 Uiso 1 calc R .
H38B H 0.7135(8) 0.5394(12) 0.4514(6) 0.140 Uiso 1 calc R .
H38C H 0.7402(8) 0.4401(12) 0.4281(6) 0.140 Uiso 1 calc R .
C39A C 0.7442(11) 0.9031(20) 0.4636(10) 0.192(33) Uiso 0.50 d PD 1
H39A H 0.7618(11) 0.9679(20) 0.4522(10) 0.230 Uiso 0.50 calc PR 1
C40A C 0.6688(17) 0.8800(37) 0.4392(13) 0.156(18) Uiso 0.50 d PD 1
H40A H 0.6740(17) 0.8754(37) 0.4066(13) 0.234 Uiso 0.50 calc PR 1
H40B H 0.6348(17) 0.9331(37) 0.4454(13) 0.234 Uiso 0.50 calc PR 1
H40C H 0.6505(17) 0.8170(37) 0.4503(13) 0.234 Uiso 0.50 calc PR 1
C41A C 0.7354(28) 0.9130(55) 0.5158(10) 0.264(35) Uiso 0.50 d PD 1
H41A H 0.7826(28) 0.9253(55) 0.5311(10) 0.396 Uiso 0.50 calc PR 1
H41B H 0.7150(28) 0.8516(55) 0.5272(10) 0.396 Uiso 0.50 calc PR 1
H41C H 0.7029(28) 0.9683(55) 0.5214(10) 0.396 Uiso 0.50 calc PR 1
C39B C 0.7472(12) 0.8970(14) 0.4755(10) 0.104(15) Uiso 0.50 d PD 2
H39B H 0.7122(12) 0.8605(14) 0.4938(10) 0.125 Uiso 0.50 calc PR 2
C40B C 0.7068(18) 0.9431(28) 0.4325(10) 0.133(15) Uiso 0.50 d PD 2
H40D H 0.6705(18) 0.9904(28) 0.4418(10) 0.200 Uiso 0.50 calc PR 2
H40E H 0.6830(18) 0.8903(28) 0.4146(10) 0.200 Uiso 0.50 calc PR 2
H40F H 0.7416(18) 0.9772(28) 0.4143(10) 0.200 Uiso 0.50 calc PR 2
C41B C 0.7850(21) 0.9818(24) 0.5043(11) 0.136(15) Uiso 0.50 d PD 2
H41D H 0.8106(21) 0.9530(24) 0.5309(11) 0.205 Uiso 0.50 calc PR 2
H41E H 0.7485(21) 1.0285(24) 0.5139(11) 0.205 Uiso 0.50 calc PR 2
H41F H 0.8194(21) 1.0166(24) 0.4861(11) 0.205 Uiso 0.50 calc PR 2
C42A C 1.0019(6) 0.8326(8) 0.4196(4) 0.086(5) Uani 0.50 d PD 1
H42A H 1.0188(6) 0.7898(8) 0.3948(4) 0.104 Uiso 0.50 calc PR 1
C43A C 1.0596(12) 0.8201(19) 0.4599(7) 0.072(8) Uiso 0.50 d PD 1
H43A H 1.0583(12) 0.7520(19) 0.4713(7) 0.108 Uiso 0.50 calc PR 1
H43B H 1.0489(12) 0.8662(19) 0.4842(7) 0.108 Uiso 0.50 calc PR 1
H43C H 1.1078(12) 0.8343(19) 0.4496(7) 0.108 Uiso 0.50 calc PR 1
C44A C 1.0045(20) 0.9417(13) 0.4013(11) 0.112(14) Uiso 0.50 d PD 1
H44A H 0.9683(20) 0.9496(13) 0.3762(11) 0.168 Uiso 0.50 calc PR 1
H44B H 1.0525(20) 0.9553(13) 0.3907(11) 0.168 Uiso 0.50 calc PR 1
H44C H 0.9941(20) 0.9880(13) 0.4255(11) 0.168 Uiso 0.50 calc PR 1
C42B C 1.0019(6) 0.8326(8) 0.4196(4) 0.086(5) Uani 0.50 d PD 2
H42B H 1.0325(23) 0.7780(27) 0.4084(8) 0.104 Uiso 0.50 calc PR 2
C43B C 1.0391(23) 0.8767(27) 0.4640(8) 0.157(19) Uiso 0.50 d PD 2
H43D H 1.0862(23) 0.9043(27) 0.4575(8) 0.235 Uiso 0.50 calc PR 2
H43E H 1.0456(23) 0.8242(27) 0.4866(8) 0.235 Uiso 0.50 calc PR 2
H43F H 1.0086(23) 0.9290(27) 0.4756(8) 0.235 Uiso 0.50 calc PR 2
C44B C 0.9942(23) 0.9161(20) 0.3827(9) 0.113(14) Uiso 0.50 d PD 2
H44D H 1.0421(23) 0.9410(20) 0.3763(9) 0.170 Uiso 0.50 calc PR 2
H44E H 0.9649(23) 0.9703(20) 0.3938(9) 0.170 Uiso 0.50 calc PR 2
H44F H 0.9706(23) 0.8888(20) 0.3551(9) 0.170 Uiso 0.50 calc PR 2
C45A C 1.3269(4) 0.1574(5) 0.1347(7) 0.139(2) Uiso 0.50 d PD 1
H45A H 1.3672(4) 0.1395(5) 0.1157(7) 0.167 Uiso 0.50 calc PR 1
H45B H 1.3452(4) 0.1553(5) 0.1666(7) 0.167 Uiso 0.50 calc PR 1
Cl1A Cl 1.2970(6) 0.2815(5) 0.1208(4) 0.139(2) Uiso 0.50 d PD 1
Cl2A Cl 1.2552(5) 0.0678(6) 0.1259(4) 0.139(2) Uiso 0.50 d PD 1
C45B C 1.3269(4) 0.1574(5) 0.1347(7) 0.139(2) Uiso 0.50 d PD 2
H45C H 1.3455(6) 0.1370(6) 0.1651(4) 0.167 Uiso 0.50 calc PR 2
H45D H 1.3688(6) 0.1720(6) 0.1166(4) 0.167 Uiso 0.50 calc PR 2
Cl1B Cl 1.2731(6) 0.2680(6) 0.1391(4) 0.139(2) Uiso 0.50 d PD 2
Cl2B Cl 1.2757(6) 0.0567(6) 0.1087(4) 0.139(2) Uiso 0.50 d PD 2
C46A C 0.9754(4) 0.2398(11) 0.1409(7) 0.183(3) Uiso 0.50 d PD 1
H46A H 0.9604(4) 0.3042(11) 0.1276(7) 0.220 Uiso 0.50 calc PR 1
H46B H 0.9735(4) 0.2453(11) 0.1741(7) 0.220 Uiso 0.50 calc PR 1
Cl3A Cl 1.0670(5) 0.2135(11) 0.1271(6) 0.183(3) Uiso 0.50 d PD 1
Cl4A Cl 0.9133(6) 0.1449(10) 0.1205(5) 0.183(3) Uiso 0.50 d PD 1
C46B C 0.9754(4) 0.2398(11) 0.1409(7) 0.183(3) Uiso 0.50 d PD 2
H46C H 0.9819(5) 0.3109(11) 0.1342(5) 0.220 Uiso 0.50 calc PR 2
H46D H 0.9579(5) 0.2345(11) 0.1717(5) 0.220 Uiso 0.50 calc PR 2
Cl3B Cl 1.0613(5) 0.1774(11) 0.1391(5) 0.183(3) Uiso 0.50 d PD 2
Cl4B Cl 0.9087(6) 0.1880(12) 0.1010(5) 0.183(3) Uiso 0.50 d PD 2
C47A C 0.6264(20) 1.2305(37) 0.5224(10) 0.237(4) Uiso 0.30 d PD 1
H47A H 0.6559(20) 1.1974(37) 0.5468(10) 0.285 Uiso 0.30 calc PR 1
H47B H 0.5932(20) 1.2770(37) 0.5366(10) 0.285 Uiso 0.30 calc PR 1
Cl5A Cl 0.5742(16) 1.1386(26) 0.4907(16) 0.237(4) Uiso 0.30 d PD 1
Cl6A Cl 0.6850(19) 1.2993(23) 0.4872(12) 0.237(4) Uiso 0.30 d PD 1
C47B C 0.6645(9) 1.2588(21) 0.5149(11) 0.237(4) Uiso 0.70 d PD 2
H47C H 0.6500(9) 1.3284(21) 0.5093(11) 0.285 Uiso 0.70 calc PR 2
H47D H 0.6764(9) 1.2513(21) 0.5476(11) 0.285 Uiso 0.70 calc PR 2
Cl5B Cl 0.5898(6) 1.1783(13) 0.4985(7) 0.237(4) Uiso 0.70 d PD 2
Cl6B Cl 0.7435(6) 1.2314(12) 0.4844(5) 0.237(4) Uiso 0.70 d PD 2

loop_
_atom_type_symbol
_atom_type_description
_atom_type_scat_dispersion_real
_atom_type_scat_dispersion_imag
_atom_type_scat_source
C C 0.0033 0.0016 'International Tables Vol C Tables 4.2.6.8 and 6.1.1.4'
H H 0.0000 0.0000 'International Tables Vol C Tables 4.2.6.8 and 6.1.1.4'
S S 0.1246 0.1234 'International Tables Vol C Tables 4.2.6.8 and 6.1.1.4'
Cl Cl 0.1484 0.1585 'International Tables Vol C Tables 4.2.6.8 and 6.1.1.4'
Fe Fe 0.3463 0.8444 'International Tables Vol C Tables 4.2.6.8 and 6.1.1.4'
Ni Ni 0.3393 1.1124 'International Tables Vol C Tables 4.2.6.8 and 6.1.1.4'

loop_
_geom_angle_atom_site_label_1
_geom_angle_atom_site_label_2
_geom_angle_atom_site_label_3
_geom_angle
S6 Ni1 S5 90.51(14)
S6 Ni1 S8 174.53(14)
S5 Ni1 S8 84.61(13)
S6 Ni1 S7 95.13(14)
S5 Ni1 S7 173.26(15)
S8 Ni1 S7 89.91(14)
S6 Ni1 Fe1 124.97(10)
S5 Ni1 Fe1 59.67(10)
S8 Ni1 Fe1 54.19(9)
S7 Ni1 Fe1 113.82(11)
S9 Ni2 S12 84.49(14)
S9 Ni2 S11 171.46(15)
S12 Ni2 S11 91.5(2)
S9 Ni2 S10 91.62(15)
S12 Ni2 S10 172.53(15)
S11 Ni2 S10 93.2(2)
S9 Ni2 Fe2 53.93(9)
S12 Ni2 Fe2 62.50(11)
S11 Ni2 Fe2 130.20(12)
S10 Ni2 Fe2 110.08(11)
S3 Fe1 S2 102.68(12)
S3 Fe1 S1 100.67(11)
S2 Fe1 S1 98.55(11)
S3 Fe1 S8 115.75(12)
S2 Fe1 S8 137.74(12)
S1 Fe1 S8 91.29(11)
S3 Fe1 S5 97.97(11)
S2 Fe1 S5 89.35(11)
S1 Fe1 S5 157.57(12)
S8 Fe1 S5 69.29(11)
S3 Fe1 Fe4 52.83(8)
S2 Fe1 Fe4 51.15(8)
S1 Fe1 Fe4 95.80(9)
S8 Fe1 Fe4 167.53(10)
S5 Fe1 Fe4 105.40(9)
S3 Fe1 Fe3 51.95(8)
S2 Fe1 Fe3 96.54(9)
S1 Fe1 Fe3 50.21(8)
S8 Fe1 Fe3 120.42(10)
S5 Fe1 Fe3 149.92(10)
Fe4 Fe1 Fe3 58.55(5)
S3 Fe1 Ni1 80.38(9)
S2 Fe1 Ni1 133.07(10)
S1 Fe1 Ni1 127.30(9)
S8 Fe1 Ni1 45.68(8)
S5 Fe1 Ni1 44.53(8)
Fe4 Fe1 Ni1 122.53(7)
Fe3 Fe1 Ni1 119.10(7)
S4 Fe2 S1 102.61(12)
S4 Fe2 S2 101.10(11)
S1 Fe2 S2 98.91(11)
S4 Fe2 S9 118.57(12)
S1 Fe2 S9 135.09(12)
S2 Fe2 S9 90.47(11)
S4 Fe2 S12 93.92(11)
S1 Fe2 S12 93.50(12)
S2 Fe2 S12 157.87(12)
S9 Fe2 S12 67.96(11)
S4 Fe2 Fe3 52.62(8)
S1 Fe2 Fe3 51.41(8)
S2 Fe2 Fe3 96.00(9)
S9 Fe2 Fe3 169.95(10)
S12 Fe2 Fe3 106.05(9)
S4 Fe2 Fe4 52.43(8)
S1 Fe2 Fe4 96.85(9)
S2 Fe2 Fe4 50.15(8)
S9 Fe2 Fe4 121.65(10)
S12 Fe2 Fe4 146.20(10)
Fe3 Fe2 Fe4 58.65(5)
S4 Fe2 Ni2 79.51(8)
S1 Fe2 Ni2 137.40(10)
S2 Fe2 Ni2 122.74(10)
S9 Fe2 Ni2 45.89(8)
S12 Fe2 Ni2 44.28(8)
Fe3 Fe2 Ni2 124.14(7)
Fe4 Fe2 Ni2 115.79(7)
S1 Fe3 S13 125.01(13)
S1 Fe3 S4 103.31(12)
S13 Fe3 S4 105.58(12)
S1 Fe3 S3 104.09(12)
S13 Fe3 S3 112.50(12)
S4 Fe3 S3 104.28(11)
S1 Fe3 Fe4 99.85(10)
S13 Fe3 Fe4 134.84(11)
S4 Fe3 Fe4 53.33(8)
S3 Fe3 Fe4 53.16(8)
S1 Fe3 Fe2 52.86(9)
S13 Fe3 Fe2 142.39(10)
S4 Fe3 Fe2 51.88(8)
S3 Fe3 Fe2 103.02(9)
Fe4 Fe3 Fe2 61.01(5)
S1 Fe3 Fe1 54.40(9)
S13 Fe3 Fe1 151.16(10)
S4 Fe3 Fe1 101.99(9)
S3 Fe3 Fe1 51.27(8)
Fe4 Fe3 Fe1 59.62(6)
Fe2 Fe3 Fe1 64.12(6)
S2 Fe4 S14 118.26(13)
S2 Fe4 S3 103.88(12)
S14 Fe4 S3 122.37(12)
S2 Fe4 S4 104.32(12)
S14 Fe4 S4 101.43(12)
S3 Fe4 S4 104.27(11)
S2 Fe4 Fe3 100.54(10)
S14 Fe4 Fe3 138.95(11)
S3 Fe4 Fe3 53.29(8)
S4 Fe4 Fe3 53.19(8)
S2 Fe4 Fe1 52.96(9)
S14 Fe4 Fe1 154.79(11)
S3 Fe4 Fe1 52.25(8)
S4 Fe4 Fe1 103.71(9)
Fe3 Fe4 Fe1 61.83(6)
S2 Fe4 Fe2 54.32(9)
S14 Fe4 Fe2 133.35(10)
S3 Fe4 Fe2 102.56(9)
S4 Fe4 Fe2 51.56(8)
Fe3 Fe4 Fe2 60.33(5)
Fe1 Fe4 Fe2 64.66(6)
Fe3 S1 Fe2 75.73(10)
Fe3 S1 Fe1 75.39(10)
Fe2 S1 Fe1 79.33(10)
Fe4 S2 Fe1 75.89(10)
Fe4 S2 Fe2 75.53(10)
Fe1 S2 Fe2 80.11(10)
Fe1 S3 Fe4 74.93(10)
Fe1 S3 Fe3 76.78(10)
Fe4 S3 Fe3 73.55(10)
Fe2 S4 Fe3 75.50(10)
Fe2 S4 Fe4 76.01(10)
Fe3 S4 Fe4 73.48(9)
C1B S5 Ni1 103.3(13)
C1A S5 Ni1 100.5(7)
C1B S5 Fe1 123.2(15)
C1A S5 Fe1 103.1(8)
Ni1 S5 Fe1 75.79(11)
C2B S6 C3 91.6(12)
C3 S6 C2A 112.9(10)
C2B S6 Ni1 102.0(11)
C3 S6 Ni1 107.8(5)
C2A S6 Ni1 104.4(8)
C5 S7 C6 99.5(7)
C5 S7 Ni1 106.8(5)
C6 S7 Ni1 98.8(5)
C7 S8 Ni1 105.6(5)
C7 S8 Fe1 111.5(5)
Ni1 S8 Fe1 80.13(11)
C8 S9 Ni2 103.9(5)
C8 S9 Fe2 111.6(5)
Ni2 S9 Fe2 80.18(11)
C10 S10 C9 100.8(7)
C10 S10 Ni2 106.6(5)
C9 S10 Ni2 100.3(4)
C13 S11 C12 103.5(8)
C13 S11 Ni2 103.9(5)
C12 S11 Ni2 105.8(5)
C14 S12 Ni2 99.6(5)
C14 S12 Fe2 108.6(5)
Ni2 S12 Fe2 73.22(11)
C15 S13 Fe3 108.3(4)
C30 S14 Fe4 103.6(4)
C2A C1A S5 105.2(17)
C1A C2A S6 108.3(17)
C2B C1B S5 118.4(28)
C1B C2B S6 106.1(25)
C4 C3 S6 112.4(10)
C5 C4 C3 115.2(11)
C4 C5 S7 114.2(10)
C7 C6 S7 110.9(10)
C6 C7 S8 112.1(10)
C9 C8 S9 111.2(9)
C8 C9 S10 108.7(9)
C11 C10 S10 112.4(11)
C12 C11 C10 115.9(12)
C11 C12 S11 111.2(12)
C14 C13 S11 112.3(10)
C13 C14 S12 109.9(11)
C16 C15 C20 118.7(11)
C16 C15 S13 121.1(9)
C20 C15 S13 120.0(9)
C17 C16 C15 119.0(12)
C17 C16 C21 117.6(11)
C15 C16 C21 123.3(11)
C18 C17 C16 122.8(12)
C17 C18 C19 118.8(10)
C17 C18 C24B 119.2(12)
C19 C18 C24B 122.0(14)
C17 C18 C24A 119.2(12)
C19 C18 C24A 122.0(14)
C18 C19 C20 120.9(12)
C19 C20 C15 119.8(12)
C19 C20 C27 118.8(12)
C15 C20 C27 121.3(11)
C22 C21 C16 114.0(11)
C22 C21 C23 108.0(11)
C16 C21 C23 113.3(12)
C26A C24A C18 108.2(16)
C26A C24A C25A 109.39(10)
C18 C24A C25A 107.6(18)
C25B C24B C18 119.3(16)
C25B C24B C26B 109.42(11)
C18 C24B C26B 128.5(18)
C20 C27 C28 110.6(12)
C20 C27 C29 115.0(13)
C28 C27 C29 109.9(12)
C35 C30 C31 118.3(11)
C35 C30 S14 119.1(9)
C31 C30 S14 122.6(9)
C30 C31 C32 119.9(12)
C30 C31 C36 120.0(11)
C32 C31 C36 120.1(12)
C33 C32 C31 122.5(14)
C32 C33 C34 116.6(12)
C32 C33 C39B 120.6(15)
C34 C33 C39B 122.7(16)
C32 C33 C39A 123.3(18)
C34 C33 C39A 119.2(17)
C35 C34 C33 124.0(13)
C34 C35 C30 118.8(11)
C34 C35 C42B 119.0(13)
C30 C35 C42B 122.2(11)
C34 C35 C42A 119.0(13)
C30 C35 C42A 122.2(11)
C37 C36 C38 111.1(13)
C37 C36 C31 111.1(11)
C38 C36 C31 113.3(12)
C41A C39A C40A 109.40(11)
C41A C39A C33 106.6(32)
C40A C39A C33 115.5(25)
C40B C39B C33 106.1(22)
C40B C39B C41B 109.39(10)
C33 C39B C41B 110.9(22)
C43A C42A C44A 109.41(10)
C43A C42A C35 111.1(13)
C44A C42A C35 118.3(17)
C35 C42B C43B 107.5(18)
C35 C42B C44B 112.4(18)
C43B C42B C44B 109.39(10)
Cl2A C45A Cl1A 112.05(9)
Cl1B C45B Cl2B 111.96(9)
Cl3A C46A Cl4A 112.03(9)
Cl3B C46B Cl4B 111.98(9)
Cl5A C47A Cl6A 111.99(9)
Cl6B C47B Cl5B 111.99(9)

loop_
_geom_bond_atom_site_label_1
_geom_bond_atom_site_label_2
_geom_bond_distance
Ni1 S6 2.162(3)
Ni1 S5 2.162(3)
Ni1 S8 2.171(3)
Ni1 S7 2.178(3)
Ni1 Fe1 2.989(2)
Ni2 S9 2.162(3)
Ni2 S12 2.164(4)
Ni2 S11 2.172(4)
Ni2 S10 2.176(4)
Ni2 Fe2 2.967(2)
Fe1 S3 2.280(3)
Fe1 S2 2.292(3)
Fe1 S1 2.391(3)
Fe1 S8 2.460(3)
Fe1 S5 2.662(4)
Fe1 Fe4 2.785(2)
Fe1 Fe3 2.846(2)
Fe2 S4 2.277(3)
Fe2 S1 2.305(3)
Fe2 S2 2.366(3)
Fe2 S9 2.434(3)
Fe2 S12 2.749(4)
Fe2 Fe3 2.802(2)
Fe2 Fe4 2.821(2)
Fe3 S1 2.260(3)
Fe3 S13 2.280(3)
Fe3 S4 2.300(3)
Fe3 S3 2.302(3)
Fe3 Fe4 2.754(2)
Fe4 S2 2.236(3)
Fe4 S14 2.267(3)
Fe4 S3 2.298(3)
Fe4 S4 2.304(3)
S5 C1B 1.75(4)
S5 C1A 1.87(2)
S6 C2B 1.82(3)
S6 C3 1.806(15)
S6 C2A 1.89(3)
S7 C5 1.798(14)
S7 C6 1.852(14)
S8 C7 1.795(14)
S9 C8 1.816(15)
S10 C10 1.810(14)
S10 C9 1.809(14)
S11 C13 1.80(2)
S11 C12 1.81(2)
S12 C14 1.807(13)
S13 C15 1.777(11)
S14 C30 1.779(12)
C1A C2A 1.49(4)
C1B C2B 1.48(5)
C3 C4 1.49(2)
C4 C5 1.49(2)
C6 C7 1.42(2)
C8 C9 1.50(2)
C10 C11 1.56(2)
C11 C12 1.49(2)
C13 C14 1.49(2)
C15 C16 1.39(2)
C15 C20 1.41(2)
C16 C17 1.39(2)
C16 C21 1.54(2)
C17 C18 1.37(2)
C18 C19 1.37(2)
C18 C24B 1.5400(7)
C18 C24A 1.5400(7)
C19 C20 1.40(2)
C20 C27 1.52(2)
C21 C22 1.51(2)
C21 C23 1.53(2)
C24A C26A 1.5400(11)
C24A C25A 1.5400(11)
C24B C25B 1.5398(10)
C24B C26B 1.5399(15)
C27 C28 1.53(2)
C27 C29 1.54(2)
C30 C35 1.41(2)
C30 C31 1.39(2)
C31 C32 1.40(2)
C31 C36 1.54(2)
C32 C33 1.36(2)
C33 C34 1.38(2)
C33 C39B 1.5400(10)
C33 C39A 1.5400(10)
C34 C35 1.37(2)
C35 C42B 1.5400(8)
C35 C42A 1.5400(8)
C36 C37 1.51(2)
C36 C38 1.54(2)
C39A C41A 1.5400(11)
C39A C40A 1.5400(11)
C39B C40B 1.5400(11)
C39B C41B 1.5400(11)
C42A C43A 1.5399(11)
C42A C44A 1.5399(11)
C42B C43B 1.5400(11)
C42B C44B 1.5400(11)
C45A Cl2A 1.7696(10)
C45A Cl1A 1.7698(10)
C45B Cl1B 1.7702(10)
C45B Cl2B 1.7703(10)
C46A Cl3A 1.7697(11)
C46A Cl4A 1.7699(10)
C46B Cl3B 1.7702(10)
C46B Cl4B 1.7700(11)
C47A Cl5A 1.7700(11)
C47A Cl6A 1.7700(11)
C47B Cl6B 1.7700(11)
C47B Cl5B 1.7700(11)
